data_2020256
loop_
_publ_author_name
'Sharmila, N.'
'Sundar, T. V.'
'Satish, G.'
'Ilangovan, A.'
'Venkatesan, P.'

_publ_section_title
;
 Two new isatin derivatives: 1-benzyl-4,5,6-trimethoxyindoline-2,3-dione
 and 1-benzyl-5-fluoroindoline-2,3-dione
;
_journal_coeditor_code EG3190
_journal_issue 11
_journal_name_full 'Acta Crystallographica Section C'
_journal_page_first
;
;
_journal_paper_doi 10.1107/S2053229615018422
_journal_volume 71
_journal_year 2015
_chemical_formula_iupac 'C15 H10 F N O2'
_chemical_formula_moiety 'C15 H10 F N O2'
_chemical_formula_sum 'C15 H10 F N O2'
_chemical_formula_weight 255.24
_chemical_melting_point 410
_chemical_name_systematic
;
1-Benzyl-5-fluoroindoline-2,3-dione
;
_space_group_crystal_system monoclinic
_space_group_IT_number 7
_space_group_name_Hall 'P -2yc'
_space_group_name_H-M_alt 'P 1 c 1'
_symmetry_space_group_name_Hall 'P -2yc'
_symmetry_space_group_name_H-M 'P 1 c 1'
_atom_sites_solution_hydrogens geom
_atom_sites_solution_primary direct
_audit_creation_method SHELXL2013
_cell_angle_alpha 90
_cell_angle_beta 99.821(6)
_cell_angle_gamma 90
_cell_formula_units_Z 2
_cell_length_a 6.6616(12)
_cell_length_b 4.8577(10)
_cell_length_c 19.099(4)
_cell_measurement_reflns_used 2807
_cell_measurement_temperature 296(2)
_cell_measurement_theta_max 30.6
_cell_measurement_theta_min 2.10
_cell_volume 609.0(2)
_computing_cell_refinement
;
SAINT (Bruker, 2004)
;
_computing_data_collection
;
SMART (Bruker, 2004)
;
_computing_data_reduction
;
SAINT (Bruker, 2004)
;
_computing_molecular_graphics
;
QMOL (Gans & Shalloway, 2001), Mercury (Macrae <i>et al.</i>,
2008)
;
_computing_publication_material
;
WinGX publication routines (Farrugia, 2012) and PLATON (Spek,
2009)
;
_computing_structure_refinement
;
SHELXL2013 (Sheldrick, 2015)
;
_computing_structure_solution
;
SHELXS97 (Sheldrick, 2008)
;
_diffrn_ambient_temperature 296(2)
_diffrn_measured_fraction_theta_full 0.977
_diffrn_measured_fraction_theta_max 0.977
_diffrn_measurement_device_type 'Bruker Kappa APEXII CCD area-detector'
_diffrn_measurement_method '\w and \f'
_diffrn_radiation_monochromator graphite
_diffrn_radiation_type MoK\a
_diffrn_radiation_wavelength 0.71073
_diffrn_reflns_av_R_equivalents 0.0524
_diffrn_reflns_limit_h_max 7
_diffrn_reflns_limit_h_min -7
_diffrn_reflns_limit_k_max 5
_diffrn_reflns_limit_k_min -5
_diffrn_reflns_limit_l_max 22
_diffrn_reflns_limit_l_min -20
_diffrn_reflns_number 7057
_diffrn_reflns_theta_full 24.981
_diffrn_reflns_theta_max 24.981
_diffrn_reflns_theta_min 3.103
_exptl_absorpt_coefficient_mu 0.103
_exptl_absorpt_correction_T_max 0.979
_exptl_absorpt_correction_T_min 0.963
_exptl_absorpt_correction_type multi-scan
_exptl_absorpt_process_details
;
(SADABS; Bruker, 2004)
;
_exptl_crystal_colour red
_exptl_crystal_density_diffrn 1.392
_exptl_crystal_description block
_exptl_crystal_F_000 264
_exptl_crystal_size_max 0.350
_exptl_crystal_size_mid 0.300
_exptl_crystal_size_min 0.250
_refine_diff_density_max 0.208
_refine_diff_density_min -0.171
_refine_ls_abs_structure_details
;
Flack x parameter determined using 484 quotients [(I^+^) - (I^-^)]/[(I^+^) +
(I^-^)] (Parsons <i>et al.</i>,  2013)
;
_refine_ls_abs_structure_Flack 0.2(7)
_refine_ls_extinction_method none
_refine_ls_goodness_of_fit_ref 1.162
_refine_ls_hydrogen_treatment constr
_refine_ls_matrix_type full
_refine_ls_number_parameters 172
_refine_ls_number_reflns 1859
_refine_ls_number_restraints 2
_refine_ls_restrained_S_all 1.162
_refine_ls_R_factor_all 0.0877
_refine_ls_R_factor_gt 0.0547
_refine_ls_shift/su_max 0.000
_refine_ls_shift/su_mean 0.000
_refine_ls_structure_factor_coef Fsqd
_refine_ls_weighting_details 'w = 1/[\s^2^(Fo^2^)+0.2695P] where P=(Fo^2^+2Fc^2^)/3'
_refine_ls_weighting_scheme calc
_refine_ls_wR_factor_gt 0.0734
_refine_ls_wR_factor_ref 0.0800
_reflns_number_gt 1318
_reflns_number_total 1859
_reflns_threshold_expression I>2\s(I)
_cod_data_source_file eg3190sup1.cif
_cod_data_source_block II
_cod_database_code 2020256
_shelx_space_group_comment
;
The symmetry employed for this shelxl refinement is uniquely defined
by the following loop, which should always be used as a source of
symmetry information in preference to the above space-group names.
They are only intended as comments.
;
_shelx_estimated_absorpt_t_min 0.965
_shelx_estimated_absorpt_t_max 0.975
_shelxl_version_number 2.014

loop_
_space_group_symop_operation_xyz
'x, y, z'
'x, -y, z+1/2'

loop_
_atom_site_type_symbol
_atom_site_label
_atom_site_fract_x
_atom_site_fract_y
_atom_site_fract_z
_atom_site_U_iso_or_equiv
_atom_site_adp_type
_atom_site_calc_flag
_atom_site_occupancy
F F1 0.5155(5) 0.9209(8) 0.93948(19) 0.0784(12) Uani d 1
N N1 0.6635(6) 0.2072(9) 1.1660(2) 0.0408(12) Uani d 1
O O1 0.4421(7) -0.1119(9) 1.2022(3) 0.0751(14) Uani d 1
O O2 0.1608(6) 0.1218(9) 1.0805(2) 0.0722(13) Uani d 1
C C1 0.6498(7) 0.4013(11) 1.1103(3) 0.0353(14) Uani d 1
C C2 0.7988(8) 0.5760(11) 1.0944(3) 0.0419(15) Uani d 1
H H2 0.9282 0.5779 1.1219 0.050 Uiso calc 1
C C3 0.7496(9) 0.7494(12) 1.0360(3) 0.0496(17) Uani d 1
H H3 0.8478 0.8678 1.0238 0.060 Uiso calc 1
C C4 0.5574(9) 0.7473(13) 0.9962(3) 0.0494(16) Uani d 1
C C5 0.4064(8) 0.5751(12) 1.0110(3) 0.0480(16) Uani d 1
H H5 0.2772 0.5755 0.9834 0.058 Uiso calc 1
C C6 0.4546(8) 0.4019(11) 1.0686(3) 0.0385(14) Uani d 1
C C7 0.3358(9) 0.1944(12) 1.0989(3) 0.0486(16) Uani d 1
C C8 0.4836(9) 0.0692(12) 1.1633(3) 0.0515(17) Uani d 1
C C9 0.8499(8) 0.1397(11) 1.2160(3) 0.0467(15) Uani d 1
H H9A 0.9603 0.1122 1.1895 0.056 Uiso calc 1
H H9B 0.8293 -0.0322 1.2396 0.056 Uiso calc 1
C C10 0.9120(9) 0.3594(10) 1.2717(3) 0.0418(14) Uani d 1
C C11 0.7832(9) 0.4374(12) 1.3171(3) 0.0541(17) Uani d 1
H H11 0.6549 0.3573 1.3128 0.065 Uiso calc 1
C C12 0.8420(11) 0.6342(14) 1.3693(3) 0.065(2) Uani d 1
H H12 0.7532 0.6861 1.3996 0.078 Uiso calc 1
C C13 1.0316(12) 0.7520(14) 1.3761(3) 0.069(2) Uani d 1
H H13 1.0714 0.8829 1.4112 0.082 Uiso calc 1
C C14 1.1626(10) 0.6773(13) 1.3312(4) 0.0644(19) Uani d 1
H H14 1.2907 0.7582 1.3356 0.077 Uiso calc 1
C C15 1.1029(9) 0.4804(12) 1.2793(3) 0.0521(17) Uani d 1
H H15 1.1921 0.4288 1.2492 0.062 Uiso calc 1

loop_
_atom_site_aniso_label
_atom_site_aniso_U_11
_atom_site_aniso_U_22
_atom_site_aniso_U_33
_atom_site_aniso_U_12
_atom_site_aniso_U_13
_atom_site_aniso_U_23
F1 0.090(3) 0.075(3) 0.065(2) 0.003(2) 0.000(2) 0.023(2)
N1 0.037(3) 0.034(3) 0.051(3) -0.003(2) 0.007(3) 0.002(3)
O1 0.077(3) 0.069(3) 0.085(4) -0.012(3) 0.031(3) 0.018(3)
O2 0.042(3) 0.079(3) 0.098(4) -0.014(2) 0.018(2) -0.012(3)
C1 0.036(4) 0.029(3) 0.042(4) -0.004(3) 0.010(3) -0.005(3)
C2 0.036(4) 0.044(4) 0.045(4) 0.002(3) 0.001(3) -0.006(3)
C3 0.049(4) 0.045(4) 0.056(5) -0.009(3) 0.013(4) -0.001(3)
C4 0.059(5) 0.041(4) 0.046(4) 0.004(3) 0.003(3) 0.003(3)
C5 0.042(4) 0.053(5) 0.046(4) 0.005(3) -0.002(3) -0.008(4)
C6 0.034(4) 0.038(4) 0.044(4) -0.003(3) 0.007(3) -0.010(3)
C7 0.034(4) 0.056(4) 0.060(4) -0.001(3) 0.019(3) -0.014(3)
C8 0.057(4) 0.046(4) 0.055(5) -0.003(3) 0.020(3) -0.001(4)
C9 0.049(4) 0.039(4) 0.052(4) 0.006(3) 0.008(3) 0.004(3)
C10 0.051(4) 0.033(3) 0.041(4) 0.008(3) 0.005(3) 0.008(3)
C11 0.057(4) 0.050(4) 0.057(4) 0.003(3) 0.014(3) 0.003(4)
C12 0.087(6) 0.060(5) 0.051(5) 0.017(4) 0.018(4) -0.003(4)
C13 0.095(6) 0.055(4) 0.048(5) 0.009(4) -0.011(4) -0.004(4)
C14 0.059(5) 0.065(5) 0.063(5) -0.012(4) -0.007(4) -0.001(4)
C15 0.045(4) 0.059(4) 0.051(4) 0.008(3) 0.004(3) -0.003(4)

loop_
_atom_type_symbol
_atom_type_description
_atom_type_scat_dispersion_real
_atom_type_scat_dispersion_imag
_atom_type_scat_source
C C 0.0033 0.0016 'International Tables Vol C Tables 4.2.6.8 and 6.1.1.4'
H H 0.0000 0.0000 'International Tables Vol C Tables 4.2.6.8 and 6.1.1.4'
F F 0.0171 0.0103 'International Tables Vol C Tables 4.2.6.8 and 6.1.1.4'
N N 0.0061 0.0033 'International Tables Vol C Tables 4.2.6.8 and 6.1.1.4'
O O 0.0106 0.0060 'International Tables Vol C Tables 4.2.6.8 and 6.1.1.4'

loop_
_geom_angle_atom_site_label_1
_geom_angle_atom_site_label_2
_geom_angle_atom_site_label_3
_geom_angle
C8 N1 C1 110.8(4)
C8 N1 C9 123.6(5)
C1 N1 C9 125.3(4)
C2 C1 C6 120.4(5)
C2 C1 N1 128.3(5)
C6 C1 N1 111.3(4)
C1 C2 C3 118.0(5)
C1 C2 H2 121.0
C3 C2 H2 121.0
C4 C3 C2 120.6(5)
C4 C3 H3 119.7
C2 C3 H3 119.7
F1 C4 C3 118.7(6)
F1 C4 C5 118.8(6)
C3 C4 C5 122.5(6)
C4 C5 C6 117.1(5)
C4 C5 H5 121.4
C6 C5 H5 121.4
C5 C6 C1 121.4(5)
C5 C6 C7 132.0(5)
C1 C6 C7 106.6(5)
O2 C7 C6 130.2(6)
O2 C7 C8 124.1(6)
C6 C7 C8 105.6(5)
O1 C8 N1 128.5(6)
O1 C8 C7 125.9(6)
N1 C8 C7 105.6(5)
N1 C9 C10 113.5(4)
N1 C9 H9A 108.9
C10 C9 H9A 108.9
N1 C9 H9B 108.9
C10 C9 H9B 108.9
H9A C9 H9B 107.7
C11 C10 C15 118.5(6)
C11 C10 C9 120.9(5)
C15 C10 C9 120.6(5)
C10 C11 C12 120.9(6)
C10 C11 H11 119.6
C12 C11 H11 119.6
C13 C12 C11 119.8(6)
C13 C12 H12 120.1
C11 C12 H12 120.1
C12 C13 C14 120.3(6)
C12 C13 H13 119.9
C14 C13 H13 119.9
C13 C14 C15 119.6(6)
C13 C14 H14 120.2
C15 C14 H14 120.2
C14 C15 C10 120.9(6)
C14 C15 H15 119.5
C10 C15 H15 119.5

loop_
_geom_bond_atom_site_label_1
_geom_bond_atom_site_label_2
_geom_bond_distance
F1 C4 1.364(6)
N1 C8 1.367(7)
N1 C1 1.413(6)
N1 C9 1.469(6)
O1 C8 1.213(6)
O2 C7 1.211(6)
C1 C2 1.378(6)
C1 C6 1.404(7)
C2 C3 1.392(8)
C2 H2 0.9300
C3 C4 1.373(7)
C3 H3 0.9300
C4 C5 1.374(7)
C5 C6 1.378(7)
C5 H5 0.9300
C6 C7 1.461(8)
C7 C8 1.563(8)
C9 C10 1.514(7)
C9 H9A 0.9700
C9 H9B 0.9700
C10 C11 1.373(7)
C10 C15 1.386(8)
C11 C12 1.389(8)
C11 H11 0.9300
C12 C13 1.372(9)
C12 H12 0.9300
C13 C14 1.373(9)
C13 H13 0.9300
C14 C15 1.386(8)
C14 H14 0.9300
C15 H15 0.9300

loop_
_geom_hbond_atom_site_label_D
_geom_hbond_atom_site_label_H
_geom_hbond_atom_site_label_A
_geom_hbond_site_symmetry_A
_geom_hbond_distance_DH
_geom_hbond_distance_HA
_geom_hbond_distance_DA
_geom_hbond_angle_DHA
C3 H3 O2 1_665 0.93 2.50 3.272(7) 140.0
C9 H9A O2 1_655 0.97 2.66 3.580(7) 158.9

loop_
_geom_torsion_atom_site_label_1
_geom_torsion_atom_site_label_2
_geom_torsion_atom_site_label_3
_geom_torsion_atom_site_label_4
_geom_torsion
C8 N1 C1 C2 -178.9(5)
C9 N1 C1 C2 -4.8(8)
C8 N1 C1 C6 1.1(6)
C9 N1 C1 C6 175.2(5)
C6 C1 C2 C3 -0.4(7)
N1 C1 C2 C3 179.6(5)
C1 C2 C3 C4 0.7(8)
C2 C3 C4 F1 179.9(5)
C2 C3 C4 C5 -0.7(9)
F1 C4 C5 C6 179.7(5)
C3 C4 C5 C6 0.4(8)
C4 C5 C6 C1 -0.1(8)
C4 C5 C6 C7 -179.3(6)
C2 C1 C6 C5 0.1(7)
N1 C1 C6 C5 -179.9(5)
C2 C1 C6 C7 179.5(5)
N1 C1 C6 C7 -0.5(6)
C5 C6 C7 O2 -0.2(10)
C1 C6 C7 O2 -179.5(6)
C5 C6 C7 C8 179.1(6)
C1 C6 C7 C8 -0.2(5)
C1 N1 C8 O1 179.2(6)
C9 N1 C8 O1 4.9(9)
C1 N1 C8 C7 -1.2(5)
C9 N1 C8 C7 -175.4(4)
O2 C7 C8 O1 -0.1(9)
C6 C7 C8 O1 -179.5(6)
O2 C7 C8 N1 -179.8(5)
C6 C7 C8 N1 0.9(5)
C8 N1 C9 C10 -111.8(6)
C1 N1 C9 C10 74.8(6)
N1 C9 C10 C11 59.0(7)
N1 C9 C10 C15 -123.0(5)
C15 C10 C11 C12 0.4(8)
C9 C10 C11 C12 178.4(5)
C10 C11 C12 C13 -0.3(9)
C11 C12 C13 C14 0.4(10)
C12 C13 C14 C15 -0.5(9)
C13 C14 C15 C10 0.5(9)
C11 C10 C15 C14 -0.4(8)
C9 C10 C15 C14 -178.5(5)

_cod_database_fobs_code 2020256
